data_8103223
loop_
_publ_author_name
'Zhi-Fang Zhang'

_publ_contact_author
;
     Z.F. Zhang
School of Chemistry and Chemical Engineering, Yulin University,
      Yulin 719000, P. R. China
;
_publ_section_title
;
 Crystal structure of 1,1'-methylenedipyridinium dibromide monohydrate,
 (C11H12N2)Br2 &#x2022; H2O
;
_journal_issue 4
_journal_name_full 'Zeitschrift f\"ur Kristallographie - New Crystal Structures'
_journal_page_first 553
_journal_volume 226
_journal_year 2011
_chemical_absolute_configuration ad
_chemical_formula_moiety 'C11 H12 N2, H2 O, 2(Br)'
_chemical_formula_sum 'C11 H14 Br2 N2 O'
_chemical_formula_weight 350.06
_space_group_IT_number 43
_symmetry_cell_setting orthorhombic
_symmetry_space_group_name_Hall 'F 2 -2d'
_symmetry_space_group_name_H-M 'F d d 2'
_atom_sites_solution_hydrogens geom
_atom_sites_solution_primary direct
_atom_sites_solution_secondary difmap
_audit_creation_method SHELXL-97
_audit_update_record
;
2011-03-20 # Formatted by publCIF
;
_cell_angle_alpha 90.00
_cell_angle_beta 90.00
_cell_angle_gamma 90.00
_cell_formula_units_Z 8
_cell_length_a 19.364(3)
_cell_length_b 16.814(2)
_cell_length_c 8.1486(9)
_cell_measurement_reflns_used 7942
_cell_measurement_temperature 295(2)
_cell_measurement_theta_max 27.64
_cell_measurement_theta_min 2.97
_cell_volume 2653.1(6)
_computing_cell_refinement 'SAINT-Plus (Bruker, 2003)'
_computing_data_collection 'SMART (Bruker, 2001)'
_computing_data_reduction 'SAINT-Plus (Bruker, 2003)'
_computing_molecular_graphics 'SHELXTL (Sheldrick, 2008)'
_computing_publication_material 'SHELXTL (Sheldrick, 2008)'
_computing_structure_refinement 'SHELXTL (Sheldrick, 2008)'
_computing_structure_solution 'SHELXTL (Sheldrick, 1997)'
_diffrn_ambient_temperature 295(2)
_diffrn_measured_fraction_theta_full 0.996
_diffrn_measured_fraction_theta_max 0.996
_diffrn_measurement_device_type 'Bruker APEX-II CCD'
_diffrn_measurement_method 'phi and omega scans'
_diffrn_radiation_monochromator graphite
_diffrn_radiation_source 'fine-focus sealed tube'
_diffrn_radiation_type MoK\a
_diffrn_radiation_wavelength 0.71073
_diffrn_reflns_av_R_equivalents 0.0522
_diffrn_reflns_av_sigmaI/netI 0.0313
_diffrn_reflns_limit_h_max 25
_diffrn_reflns_limit_h_min -25
_diffrn_reflns_limit_k_max 21
_diffrn_reflns_limit_k_min -21
_diffrn_reflns_limit_l_max 10
_diffrn_reflns_limit_l_min -9
_diffrn_reflns_number 10484
_diffrn_reflns_theta_full 27.73
_diffrn_reflns_theta_max 27.73
_diffrn_reflns_theta_min 2.97
_exptl_absorpt_coefficient_mu 6.093
_exptl_absorpt_correction_T_max 0.219
_exptl_absorpt_correction_T_min 0.109
_exptl_absorpt_correction_type multi-scan
_exptl_absorpt_process_details SADABS
_exptl_crystal_colour colorless
_exptl_crystal_density_diffrn 1.753
_exptl_crystal_density_method 'not measured'
_exptl_crystal_description block
_exptl_crystal_F_000 1376
_exptl_crystal_size_max 0.40
_exptl_crystal_size_mid 0.32
_exptl_crystal_size_min 0.25
_refine_diff_density_max 1.028
_refine_diff_density_min -0.668
_refine_diff_density_rms 0.205
_refine_ls_abs_structure_details 'Flack (1983), 451 Friedel pairs'
_refine_ls_abs_structure_Flack -0.004(18)
_refine_ls_extinction_coef 0.0075(3)
_refine_ls_extinction_expression Fc^*^=kFc[1+0.001xFc^2^\l^3^/sin(2\q)]^-1/4^
_refine_ls_extinction_method SHELXL
_refine_ls_goodness_of_fit_ref 1.069
_refine_ls_hydrogen_treatment constr
_refine_ls_matrix_type full
_refine_ls_number_parameters 75
_refine_ls_number_reflns 1281
_refine_ls_number_restraints 1
_refine_ls_restrained_S_all 1.069
_refine_ls_R_factor_all 0.0302
_refine_ls_R_factor_gt 0.0246
_refine_ls_shift/su_max 0.001
_refine_ls_shift/su_mean 0.000
_refine_ls_structure_factor_coef Fsqd
_refine_ls_weighting_details 'calc w=1/[\s^2^(Fo^2^)+(0.0401P)^2^+0.6115P] where P=(Fo^2^+2Fc^2^)/3'
_refine_ls_weighting_scheme calc
_refine_ls_wR_factor_gt 0.0587
_refine_ls_wR_factor_ref 0.0606
_reflns_number_gt 1177
_reflns_number_total 1281
_reflns_threshold_expression >2sigma(I)
_cod_data_source_file 1267-3548.cff
_cod_data_source_block I
_cod_depositor_comments
;
The following automatic conversions were performed:
'_atom_site_symetry_multiplicity' tag replaced with
'_atom_site_symmetry_multiplicity'.

Automatic conversion script
Id: cif_correct_tags 1440 2010-10-19 06:21:57Z saulius 

The following automatic conversions were performed:

'_symmetry_cell_setting' value 'Orthorhombic' changed to
'orthorhombic' according to
/home/saulius/struct/CIF-dictionaries/cif_core.dic dictionary named
'cif_core.dic' version 2.4.1 from 2010-06-29.

Automatic conversion script
Id: cif_fix_values 1715 2011-07-08 13:25:40Z adriana 
;
_cod_original_sg_symbol_Hall F2-2d
_cod_original_sg_symbol_H-M Fdd2
_cod_database_code 8103223
_publ_section_exptl_
;
All H atoms on C were placed in idealized 
positions and refined as riding atoms with on their parent atoms with
C--H distances of 0.93\%A,  U~iso~(H)= 1.2 U~eq~(C), d(O-H)= 0.85\%A
U~iso~(H)=1.5 U~eq~(O).One of the hydrogen atom (H1B) attached to the 
oxygen atom (O(1) of the water molecue was located at general position
 with S.O.F of 0.5, e.g. halfly-occupied.
;

loop_
_symmetry_equiv_pos_as_xyz
'x, y, z'
'-x, -y, z'
'-x+1/4, y+1/4, z+1/4'
'x+3/4, -y+3/4, z+1/4'
'x, y+1/2, z+1/2'
'-x, -y+1/2, z+1/2'
'-x+1/4, y+3/4, z+3/4'
'x+3/4, -y+5/4, z+3/4'
'x+1/2, y, z+1/2'
'-x+1/2, -y, z+1/2'
'-x+3/4, y+1/4, z+3/4'
'x+5/4, -y+3/4, z+3/4'
'x+1/2, y+1/2, z'
'-x+1/2, -y+1/2, z'
'-x+3/4, y+3/4, z+1/4'
'x+5/4, -y+5/4, z+1/4'

loop_
_atom_site_label
_atom_site_type_symbol
_atom_site_fract_x
_atom_site_fract_y
_atom_site_fract_z
_atom_site_U_iso_or_equiv
_atom_site_adp_type
_atom_site_occupancy
_atom_site_symmetry_multiplicity
_atom_site_calc_flag
_atom_site_refinement_flags
N1 N 0.28289(12) 0.31092(12) 0.2544(3) 0.0304(5) Uani 1 1 d .
C1 C 0.24954(18) 0.37947(15) 0.2837(5) 0.0409(8) Uani 1 1 d .
H1 H 0.2057 0.3880 0.2407 0.049 Uiso 1 1 calc R
C2 C 0.28082(15) 0.43692(14) 0.3777(6) 0.0461(7) Uani 1 1 d .
H2 H 0.2578 0.4844 0.3987 0.055 Uiso 1 1 calc R
C3 C 0.34462(16) 0.42513(17) 0.4401(4) 0.0419(7) Uani 1 1 d .
H3 H 0.3653 0.4639 0.5052 0.050 Uiso 1 1 calc R
C4 C 0.37896(15) 0.35497(18) 0.4063(5) 0.0415(7) Uani 1 1 d .
H4 H 0.4234 0.3465 0.4461 0.050 Uiso 1 1 calc R
C5 C 0.34688(13) 0.29844(15) 0.3140(4) 0.0351(6) Uani 1 1 d .
H5 H 0.3694 0.2508 0.2919 0.042 Uiso 1 1 calc R
C6 C 0.2500 0.2500 0.1526(5) 0.0418(10) Uani 1 2 d S
H6A H 0.2844 0.2254 0.0827 0.050 Uiso 0.50 1 calc PR
H6B H 0.2156 0.2746 0.0827 0.050 Uiso 0.50 1 calc PR
Br1 Br 0.324450(15) 0.375409(13) -0.13613(11) 0.03647(14) Uani 1 1 d .
O1 O 0.2500 0.2500 0.5981(4) 0.0471(8) Uani 1 2 d S
H1A H 0.2500 0.2500 0.4938 0.071 Uiso 1 2 d SR
H1B H 0.2689 0.2818 0.6656 0.071 Uiso 0.50 1 d PR

loop_
_atom_site_aniso_label
_atom_site_aniso_U_11
_atom_site_aniso_U_22
_atom_site_aniso_U_33
_atom_site_aniso_U_23
_atom_site_aniso_U_13
_atom_site_aniso_U_12
N1 0.0333(10) 0.0267(11) 0.0312(12) 0.0009(9) 0.0045(9) -0.0092(9)
C1 0.0316(14) 0.0323(15) 0.059(2) 0.0116(12) 0.0011(15) -0.0003(10)
C2 0.0487(15) 0.0234(12) 0.066(2) -0.0036(16) 0.0166(17) 0.0005(10)
C3 0.0512(16) 0.0305(13) 0.0440(16) -0.0071(13) 0.0091(14) -0.0145(12)
C4 0.0326(13) 0.0375(12) 0.0545(19) -0.0008(14) -0.0040(13) -0.0069(11)
C5 0.0324(13) 0.0241(11) 0.0487(17) -0.0026(11) 0.0028(11) 0.0005(10)
C6 0.055(2) 0.042(2) 0.028(2) 0.000 0.000 -0.0249(19)
Br1 0.04009(18) 0.02972(17) 0.03958(17) -0.00260(11) -0.00337(11) -0.00493(9)
O1 0.0485(16) 0.0538(18) 0.0389(17) 0.000 0.000 -0.0125(14)

loop_
_atom_type_symbol
_atom_type_description
_atom_type_scat_dispersion_real
_atom_type_scat_dispersion_imag
_atom_type_scat_source
C C 0.0033 0.0016 'International Tables Vol C Tables 4.2.6.8 and 6.1.1.4'
H H 0.0000 0.0000 'International Tables Vol C Tables 4.2.6.8 and 6.1.1.4'
Br Br -0.2901 2.4595 'International Tables Vol C Tables 4.2.6.8 and 6.1.1.4'
N N 0.0061 0.0033 'International Tables Vol C Tables 4.2.6.8 and 6.1.1.4'
O O 0.0106 0.0060 'International Tables Vol C Tables 4.2.6.8 and 6.1.1.4'

loop_
_geom_angle_atom_site_label_1
_geom_angle_atom_site_label_2
_geom_angle_atom_site_label_3
_geom_angle
_geom_angle_site_symmetry_1
_geom_angle_site_symmetry_3
C1 N1 C5 120.8(3) . .
C1 N1 C6 119.5(2) . .
C5 N1 C6 119.69(19) . .
N1 C1 C2 119.4(3) . .
N1 C1 H1 120.3 . .
C2 C1 H1 120.3 . .
C3 C2 C1 120.7(3) . .
C3 C2 H2 119.7 . .
C1 C2 H2 119.7 . .
C2 C3 C4 119.4(3) . .
C2 C3 H3 120.3 . .
C4 C3 H3 120.3 . .
C5 C4 C3 119.1(3) . .
C5 C4 H4 120.4 . .
C3 C4 H4 120.4 . .
N1 C5 C4 120.6(2) . .
N1 C5 H5 119.7 . .
C4 C5 H5 119.7 . .
N1 C6 N1 111.0(3) . 14
N1 C6 H6A 109.4 . .
N1 C6 H6A 109.4 14 .
N1 C6 H6B 109.4 . .
N1 C6 H6B 109.4 14 .
H6A C6 H6B 108.0 . .
H1A O1 H1B 130.3 . .

loop_
_geom_bond_atom_site_label_1
_geom_bond_atom_site_label_2
_geom_bond_distance
_geom_bond_site_symmetry_2
N1 C1 1.343(4) .
N1 C5 1.347(4) .
N1 C6 1.464(3) .
C1 C2 1.374(5) .
C1 H1 0.9300 .
C2 C3 1.351(5) .
C2 H2 0.9300 .
C3 C4 1.382(4) .
C3 H3 0.9300 .
C4 C5 1.362(4) .
C4 H4 0.9300 .
C5 H5 0.9300 .
C6 N1 1.464(3) 14
C6 H6A 0.9700 .
C6 H6B 0.9700 .
O1 H1A 0.8501 .
O1 H1B 0.8500 .

loop_
_geom_hbond_atom_site_label_D
_geom_hbond_atom_site_label_H
_geom_hbond_atom_site_label_A
_geom_hbond_distance_DH
_geom_hbond_distance_HA
_geom_hbond_distance_DA
_geom_hbond_angle_DHA
_geom_hbond_site_symmetry_A
O1 H1A N1 0.85 2.29 3.050(4) 148.3 .
O1 H1A N1 0.85 2.29 3.050(4) 148.3 14
O1 H1B Br1 0.85 2.50 3.349(2) 180.0 1_556

loop_
_geom_torsion_atom_site_label_1
_geom_torsion_atom_site_label_2
_geom_torsion_atom_site_label_3
_geom_torsion_atom_site_label_4
_geom_torsion
_geom_torsion_site_symmetry_4
C5 N1 C1 C2 -1.0(5) .
C6 N1 C1 C2 -179.3(3) .
N1 C1 C2 C3 0.2(6) .
C1 C2 C3 C4 1.1(6) .
C2 C3 C4 C5 -1.6(5) .
C1 N1 C5 C4 0.4(4) .
C6 N1 C5 C4 178.7(3) .
C3 C4 C5 N1 0.9(5) .
C1 N1 C6 N1 -98.1(3) 14
C5 N1 C6 N1 83.6(2) 14
